data_7034574
loop_
_publ_author_name
'Rooydell, Reza'
'Wang, Ruey-Chi'
'Brahma, Sanjaya'
'Ebrahimzadeh, Farzaneh'
'Liu, Chuan-Pu'

_publ_section_title
;
 Synthesis and characterization of bis (acetylacetonato \k-O, O')
 [zinc(ii)/copper(ii)] hybrid organic-inorganic complexes as solid metal
 organic precursors.
;
_journal_issue 17
_journal_name_full 'Dalton transactions (Cambridge, England : 2003)'
_journal_page_first 7982
_journal_page_last 7990
_journal_paper_doi 10.1039/c5dt00808e
_journal_volume 44
_journal_year 2015
_chemical_formula_moiety 'C10 H14 Cu0.28 O4 Zn0.67'
_chemical_formula_sum 'C10 H14 Cu0.28 O4 Zn0.67'
_chemical_formula_weight 259.82
_chemical_name_systematic
; 
 ? 
;
_space_group_IT_number 14
_symmetry_cell_setting monoclinic
_symmetry_space_group_name_Hall '-P 2yn'
_symmetry_space_group_name_H-M 'P 1 21/n 1'
_atom_sites_solution_hydrogens geom
_atom_sites_solution_primary direct
_atom_sites_solution_secondary difmap
_audit_creation_method SHELXL-97
_audit_update_record
;
2014-01-15 deposited with the CCDC.
2015-03-23 downloaded from the CCDC.
;
_cell_angle_alpha 90.00
_cell_angle_beta 91.881(6)
_cell_angle_gamma 90.00
_cell_formula_units_Z 2
_cell_length_a 10.329(4)
_cell_length_b 4.6947(18)
_cell_length_c 11.369(4)
_cell_measurement_reflns_used 1261
_cell_measurement_temperature 296(2)
_cell_measurement_theta_max 25.68
_cell_measurement_theta_min 2.62
_cell_volume 551.0(4)
_computing_cell_refinement 'Bruker SMART'
_computing_data_collection 'Bruker SMART'
_computing_data_reduction 'Bruker SMART'
_computing_molecular_graphics 'Bruker SMART'
_computing_publication_material 'Bruker SMART'
_computing_structure_refinement 'SHELXL-97 (Sheldrick, 1997)'
_computing_structure_solution 'SHELXS-97 (Sheldrick, 1990)'
_diffrn_ambient_temperature 296(2)
_diffrn_measured_fraction_theta_full 0.992
_diffrn_measured_fraction_theta_max 0.992
_diffrn_measurement_device_type 'CCD area detector'
_diffrn_measurement_method 'phi and omega scans'
_diffrn_radiation_monochromator graphite
_diffrn_radiation_source 'fine-focus sealed tube'
_diffrn_radiation_type MoK\a
_diffrn_radiation_wavelength 0.71073
_diffrn_reflns_av_R_equivalents 0.0265
_diffrn_reflns_av_sigmaI/netI 0.0304
_diffrn_reflns_limit_h_max 13
_diffrn_reflns_limit_h_min -13
_diffrn_reflns_limit_k_max 6
_diffrn_reflns_limit_k_min -6
_diffrn_reflns_limit_l_max 15
_diffrn_reflns_limit_l_min -11
_diffrn_reflns_number 3905
_diffrn_reflns_theta_full 28.22
_diffrn_reflns_theta_max 28.22
_diffrn_reflns_theta_min 2.62
_exptl_absorpt_coefficient_mu 2.044
_exptl_absorpt_correction_T_max 0.7457
_exptl_absorpt_correction_T_min 0.6005
_exptl_absorpt_correction_type multi-scan
_exptl_absorpt_process_details SADABS
_exptl_crystal_colour blue
_exptl_crystal_density_diffrn 1.566
_exptl_crystal_density_method 'not measured'
_exptl_crystal_description needle
_exptl_crystal_F_000 592
_exptl_crystal_size_max 0.97
_exptl_crystal_size_mid 0.02
_exptl_crystal_size_min 0.014
_refine_diff_density_max 0.272
_refine_diff_density_min -0.309
_refine_diff_density_rms 0.062
_refine_ls_extinction_method none
_refine_ls_goodness_of_fit_ref 1.052
_refine_ls_hydrogen_treatment noref
_refine_ls_matrix_type full
_refine_ls_number_parameters 74
_refine_ls_number_reflns 1356
_refine_ls_number_restraints 1
_refine_ls_restrained_S_all 1.054
_refine_ls_R_factor_all 0.0507
_refine_ls_R_factor_gt 0.0323
_refine_ls_shift/su_max 0.046
_refine_ls_shift/su_mean 0.003
_refine_ls_structure_factor_coef Fsqd
_refine_ls_weighting_details 'calc w=1/[\s^2^(Fo^2^)+(0.0401P)^2^+0.2077P] where P=(Fo^2^+2Fc^2^)/3'
_refine_ls_weighting_scheme calc
_refine_ls_wR_factor_gt 0.0779
_refine_ls_wR_factor_ref 0.0872
_reflns_number_gt 1017
_reflns_number_total 1356
_reflns_threshold_expression >2sigma(I)
_cod_data_source_file c5dt00808e1.cif
_cod_data_source_block 20120615
_cod_depositor_comments 'Adding full bibliography for 7034574.cif.'
_cod_original_sg_symbol_H-M P2(1)/n
_cod_database_code 7034574

loop_
_symmetry_equiv_pos_as_xyz
'x, y, z'
'-x+1/2, y+1/2, -z+1/2'
'-x, -y, -z'
'x-1/2, -y-1/2, z-1/2'

loop_
_atom_site_label
_atom_site_type_symbol
_atom_site_fract_x
_atom_site_fract_y
_atom_site_fract_z
_atom_site_U_iso_or_equiv
_atom_site_adp_type
_atom_site_occupancy
_atom_site_symmetry_multiplicity
_atom_site_calc_flag
_atom_site_refinement_flags
Zn1 Zn 0.0000 0.0000 0.0000 0.03672(18) Uani 0.67(7) 2 d SP
Cu1' Cu 0.0000 0.0000 0.0000 0.03672(18) Uani 0.28(7) 2 d SP
O1 O 0.16142(16) 0.2020(4) 0.00589(16) 0.0430(5) Uani 1 1 d .
O2 O -0.06526(16) 0.1953(4) 0.13398(15) 0.0429(5) Uani 1 1 d .
C5 C 0.1085(3) 0.5193(6) 0.1582(2) 0.0426(6) Uani 1 1 d .
H5 H 0.1371 0.6783 0.2003 0.051 Uiso 1 1 calc R
C4 C -0.0870(3) 0.5392(6) 0.2823(3) 0.0537(8) Uani 1 1 d .
H4A H -0.1661 0.4354 0.2913 0.081 Uiso 1 1 calc R
H4B H -0.1067 0.7336 0.2624 0.081 Uiso 1 1 calc R
H4C H -0.0366 0.5334 0.3547 0.081 Uiso 1 1 calc R
C1 C 0.1886(2) 0.4135(6) 0.0730(2) 0.0368(6) Uani 1 1 d .
C2 C -0.0112(3) 0.4065(6) 0.1857(2) 0.0384(6) Uani 1 1 d .
C3 C 0.3164(3) 0.5538(6) 0.0527(3) 0.0500(7) Uani 1 1 d .
H3A H 0.3753 0.4167 0.0219 0.075 Uiso 1 1 calc R
H3B H 0.3513 0.6279 0.1257 0.075 Uiso 1 1 calc R
H3C H 0.3043 0.7067 -0.0027 0.075 Uiso 1 1 calc R

loop_
_atom_site_aniso_label
_atom_site_aniso_U_11
_atom_site_aniso_U_22
_atom_site_aniso_U_33
_atom_site_aniso_U_23
_atom_site_aniso_U_13
_atom_site_aniso_U_12
Zn1 0.0367(3) 0.0315(3) 0.0425(3) -0.0061(2) 0.00878(17) -0.0039(2)
Cu1' 0.0367(3) 0.0315(3) 0.0425(3) -0.0061(2) 0.00878(17) -0.0039(2)
O1 0.0412(10) 0.0367(10) 0.0516(11) -0.0066(8) 0.0107(8) -0.0028(8)
O2 0.0438(10) 0.0363(10) 0.0491(11) -0.0071(8) 0.0117(8) -0.0049(8)
C5 0.0434(13) 0.0421(15) 0.0422(14) -0.0081(12) 0.0025(10) -0.0060(12)
C4 0.0582(18) 0.053(2) 0.0507(17) -0.0160(13) 0.0172(13) -0.0034(14)
C1 0.0383(13) 0.0315(12) 0.0405(13) 0.0021(10) -0.0021(10) -0.0008(10)
C2 0.0447(14) 0.0336(12) 0.0371(13) -0.0003(10) 0.0041(11) 0.0025(11)
C3 0.0422(14) 0.0507(18) 0.0574(17) -0.0032(13) 0.0060(12) -0.0085(12)

loop_
_atom_type_symbol
_atom_type_description
_atom_type_scat_dispersion_real
_atom_type_scat_dispersion_imag
_atom_type_scat_source
C C 0.0033 0.0016 'International Tables Vol C Tables 4.2.6.8 and 6.1.1.4'
H H 0.0000 0.0000 'International Tables Vol C Tables 4.2.6.8 and 6.1.1.4'
O O 0.0106 0.0060 'International Tables Vol C Tables 4.2.6.8 and 6.1.1.4'
Cu Cu 0.3201 1.2651 'International Tables Vol C Tables 4.2.6.8 and 6.1.1.4'
Zn Zn 0.2839 1.4301 'International Tables Vol C Tables 4.2.6.8 and 6.1.1.4'

loop_
_geom_angle_atom_site_label_1
_geom_angle_atom_site_label_2
_geom_angle_atom_site_label_3
_geom_angle
_geom_angle_site_symmetry_1
_geom_angle_site_symmetry_3
O1 Zn1 O1 180.00(5) 3 .
O1 Zn1 O2 93.65(7) 3 3
O1 Zn1 O2 86.35(7) . 3
O1 Zn1 O2 86.35(7) 3 .
O1 Zn1 O2 93.65(7) . .
O2 Zn1 O2 180.00(11) 3 .
C1 O1 Zn1 125.40(17) . .
C2 O2 Zn1 125.37(17) . .
C1 C5 C2 125.2(2) . .
O1 C1 C5 124.8(2) . .
O1 C1 C3 115.3(2) . .
C5 C1 C3 119.9(2) . .
O2 C2 C5 125.0(2) . .
O2 C2 C4 115.4(2) . .
C5 C2 C4 119.6(2) . .

loop_
_geom_bond_atom_site_label_1
_geom_bond_atom_site_label_2
_geom_bond_distance
_geom_bond_site_symmetry_2
Zn1 O1 1.9174(18) 3
Zn1 O1 1.9174(18) .
Zn1 O2 1.9191(17) 3
Zn1 O2 1.9191(17) .
O1 C1 1.278(3) .
O2 C2 1.272(3) .
C5 C1 1.387(4) .
C5 C2 1.390(4) .
C4 C2 1.505(4) .
C1 C3 1.499(4) .
